data_4101012
_journal_name_full 'Journal of the American Chemical Society'
_journal_paper_doi 10.1021/ja053933+
_journal_year 2006
_chemical_formula_moiety 'C18 H16 N2 O5'
_chemical_formula_sum 'C18 H16 N2 O5'
_chemical_formula_weight 340.33
_space_group_IT_number 2
_symmetry_cell_setting triclinic
_symmetry_space_group_name_Hall '-P 1'
_symmetry_space_group_name_H-M 'P -1'
_cell_angle_alpha 102.004(4)
_cell_angle_beta 94.342(4)
_cell_angle_gamma 101.493(4)
_cell_formula_units_Z 2
_cell_length_a 8.360(2)
_cell_length_b 9.532(2)
_cell_length_c 11.001(2)
_cell_measurement_temperature 296(2)
_cell_volume 834.0(3)
_diffrn_ambient_temperature 296(2)
_exptl_crystal_density_diffrn 1.355
_cod_depositor_comments
;
The following automatic conversions were performed:
'_symmetry_cell_setting' value 'Triclinic' changed to 'triclinic'
according to '/home/saulius/struct/CIF-dictionaries/cif_core.dic'
dictionary named 'cif_core.dic' version 2.4.1 from 2010-06-29.

Automatic conversion script
Id: cif_fix_enum 1527 2010-12-29 10:47:43Z saulius 
;
_cod_database_code 4101012

loop_
_symmetry_equiv_pos_as_xyz
'x, y, z'
'-x, -y, -z'

loop_
_atom_site_label
_atom_site_type_symbol
_atom_site_fract_x
_atom_site_fract_y
_atom_site_fract_z
_atom_site_U_iso_or_equiv
_atom_site_adp_type
_atom_site_occupancy
_atom_site_symmetry_multiplicity
_atom_site_calc_flag
_atom_site_refinement_flags
_atom_site_disorder_assembly
_atom_site_disorder_group
O11 O 0.0261(2) 0.62583(16) 0.63644(14) 0.0799(5) Uani 1 1 d . . .
O12 O 0.19231(17) 0.74024(13) 0.81080(12) 0.0611(4) Uani 1 1 d . . .
O21 O -0.38577(18) 0.19606(17) 0.65927(15) 0.0721(4) Uani 1 1 d . . .
O31 O -0.19069(19) 0.03275(15) 0.84393(13) 0.0715(4) Uani 1 1 d . . .
O32 O -0.14034(16) 0.03822(13) 0.64799(12) 0.0590(4) Uani 1 1 d . . .
N21 N -0.1560(2) 0.34995(18) 0.62476(15) 0.0574(4) Uani 1 1 d . . .
N61 N 0.4526(2) 0.43566(18) 1.24580(15) 0.0588(4) Uani 1 1 d . . .
C1 C 0.0670(2) 0.49218(18) 0.79006(15) 0.0464(4) Uani 1 1 d . . .
C2 C -0.0509(2) 0.36203(18) 0.73137(15) 0.0465(4) Uani 1 1 d . . .
C3 C -0.0458(2) 0.25419(18) 0.80067(16) 0.0459(4) Uani 1 1 d . . .
C4 C 0.1211(2) 0.23925(19) 0.99249(17) 0.0525(5) Uani 1 1 d . . .
H4 H 0.0616 0.1430 0.9809 0.063 Uiso 1 1 calc R . .
C5 C 0.2405(2) 0.2854(2) 1.09355(17) 0.0555(5) Uani 1 1 d . . .
H5 H 0.2544 0.2150 1.1383 0.067 Uiso 1 1 calc R . .
C6 C 0.3433(2) 0.4232(2) 1.13778(16) 0.0501(4) Uani 1 1 d . . .
C7 C 0.3552(2) 0.5485(2) 1.09136(16) 0.0506(4) Uani 1 1 d . . .
H7 H 0.4310 0.6311 1.1374 0.061 Uiso 1 1 calc R . .
C8 C 0.2693(2) 0.56748(19) 0.98565(16) 0.0481(4) Uani 1 1 d . . .
H8 H 0.2968 0.6611 0.9703 0.058 Uiso 1 1 calc R . .
C9 C 0.1480(2) 0.46778(17) 0.89877(15) 0.0429(4) Uani 1 1 d . . .
C10 C 0.0751(2) 0.31502(18) 0.90421(15) 0.0441(4) Uani 1 1 d . . .
C11 C 0.0909(2) 0.6231(2) 0.73764(17) 0.0536(5) Uani 1 1 d . . .
C13 C 0.2244(3) 0.8737(2) 0.7640(2) 0.0793(7) Uani 1 1 d . . .
H13A H 0.1286 0.9170 0.7664 0.095 Uiso 1 1 calc R . .
H13B H 0.2478 0.8512 0.6779 0.095 Uiso 1 1 calc R . .
C14 C 0.3647(4) 0.9764(3) 0.8424(3) 0.0923(8) Uani 1 1 d . . .
H14A H 0.3815 1.0684 0.8174 0.138 Uiso 1 1 d R . .
H14B H 0.4613 0.9367 0.8335 0.138 Uiso 1 1 d R . .
H14C H 0.3438 0.9916 0.9283 0.138 Uiso 1 1 d R . .
C21 C -0.3143(3) 0.2723(2) 0.5972(2) 0.0640(5) Uani 1 1 d . . .
H21B H -0.3725 0.2786 0.5238 0.077 Uiso 1 1 calc R . .
C31 C -0.1363(2) 0.09897(19) 0.76863(18) 0.0513(4) Uani 1 1 d . . .
C33 C -0.2356(3) -0.1121(2) 0.6040(2) 0.0746(6) Uani 1 1 d . . .
H33A H -0.1973 -0.1749 0.6533 0.090 Uiso 1 1 calc R . .
H33B H -0.3508 -0.1155 0.6128 0.090 Uiso 1 1 calc R . .
C34 C -0.2157(3) -0.1630(3) 0.4733(2) 0.0921(8) Uani 1 1 d . . .
H34A H -0.2647 -0.2661 0.4463 0.138 Uiso 1 1 d R . .
H34B H -0.1008 -0.1467 0.4637 0.138 Uiso 1 1 d R . .
H34C H -0.2687 -0.1098 0.4236 0.138 Uiso 1 1 d R . .
C61 C 0.5401(3) 0.4385(3) 1.3319(2) 0.0788(7) Uani 1 1 d . . .
H21A H -0.120(3) 0.413(3) 0.583(2) 0.086(8) Uiso 1 1 d . . .

loop_
_atom_site_aniso_label
_atom_site_aniso_U_11
_atom_site_aniso_U_22
_atom_site_aniso_U_33
_atom_site_aniso_U_23
_atom_site_aniso_U_13
_atom_site_aniso_U_12
O11 0.1142(13) 0.0572(9) 0.0633(9) 0.0307(7) -0.0133(9) -0.0015(8)
O12 0.0820(10) 0.0398(7) 0.0610(8) 0.0216(6) 0.0011(7) 0.0047(6)
O21 0.0617(9) 0.0744(10) 0.0789(10) 0.0241(8) 0.0054(8) 0.0060(7)
O31 0.0893(11) 0.0546(8) 0.0672(9) 0.0260(7) 0.0132(8) -0.0061(7)
O32 0.0679(8) 0.0419(7) 0.0611(8) 0.0070(6) 0.0171(6) -0.0004(6)
N21 0.0700(11) 0.0531(9) 0.0489(9) 0.0193(7) 0.0023(8) 0.0068(8)
N61 0.0657(10) 0.0578(10) 0.0570(10) 0.0206(8) 0.0047(8) 0.0161(8)
C1 0.0576(10) 0.0398(9) 0.0453(9) 0.0145(7) 0.0121(8) 0.0115(7)
C2 0.0551(10) 0.0446(9) 0.0434(9) 0.0141(7) 0.0120(8) 0.0126(8)
C3 0.0515(10) 0.0396(9) 0.0489(9) 0.0133(7) 0.0124(8) 0.0100(7)
C4 0.0648(11) 0.0390(9) 0.0580(11) 0.0201(8) 0.0104(9) 0.0107(8)
C5 0.0694(12) 0.0479(10) 0.0566(11) 0.0243(8) 0.0079(9) 0.0167(9)
C6 0.0554(10) 0.0536(10) 0.0465(9) 0.0154(8) 0.0098(8) 0.0187(8)
C7 0.0556(10) 0.0455(10) 0.0512(10) 0.0129(8) 0.0083(8) 0.0095(8)
C8 0.0569(10) 0.0396(9) 0.0509(10) 0.0160(7) 0.0114(8) 0.0097(7)
C9 0.0494(9) 0.0380(9) 0.0460(9) 0.0140(7) 0.0137(7) 0.0127(7)
C10 0.0512(9) 0.0380(9) 0.0477(9) 0.0144(7) 0.0145(7) 0.0129(7)
C11 0.0686(12) 0.0441(10) 0.0508(10) 0.0173(8) 0.0087(9) 0.0111(9)
C13 0.1093(19) 0.0450(11) 0.0822(15) 0.0313(11) -0.0034(13) 0.0017(11)
C14 0.0974(19) 0.0627(14) 0.112(2) 0.0326(14) 0.0079(16) -0.0064(13)
C21 0.0687(13) 0.0608(12) 0.0586(12) 0.0114(10) -0.0059(10) 0.0126(10)
C31 0.0529(10) 0.0437(10) 0.0590(11) 0.0169(8) 0.0104(8) 0.0077(8)
C33 0.0797(15) 0.0497(12) 0.0804(15) 0.0031(10) 0.0156(12) -0.0081(10)
C34 0.0913(18) 0.0742(16) 0.0863(17) -0.0100(13) 0.0136(14) -0.0101(13)
C61 0.0860(16) 0.0792(16) 0.0719(14) 0.0221(12) -0.0036(13) 0.0199(13)

loop_
_geom_bond_atom_site_label_1
_geom_bond_atom_site_label_2
_geom_bond_distance
_geom_bond_site_symmetry_2
_geom_bond_publ_flag
O11 C11 1.208(2) . ?
O12 C11 1.326(2) . ?
O12 C13 1.454(2) . ?
O21 C21 1.203(3) . ?
O31 C31 1.205(2) . ?
O32 C31 1.328(2) . ?
O32 C33 1.456(2) . ?
N21 C21 1.359(3) . ?
N21 C2 1.381(2) . ?
N21 H21A 0.86(3) . ?
N61 C61 1.144(3) . ?
N61 C6 1.412(2) . ?
C1 C9 1.414(2) . ?
C1 C2 1.418(2) . ?
C1 C11 1.465(2) . ?
C2 C3 1.406(2) . ?
C3 C10 1.405(2) . ?
C3 C31 1.477(2) . ?
C4 C5 1.371(3) . ?
C4 C10 1.399(2) . ?
C4 H4 0.9300 . ?
C5 C6 1.386(3) . ?
C5 H5 0.9300 . ?
C6 C7 1.383(2) . ?
C7 C8 1.383(2) . ?
C7 H7 0.9300 . ?
C8 C9 1.392(2) . ?
C8 H8 0.9300 . ?
C9 C10 1.478(2) . ?
C13 C14 1.455(3) . ?
C13 H13A 0.9700 . ?
C13 H13B 0.9700 . ?
C14 H14A 0.9599 . ?
C14 H14B 0.9601 . ?
C14 H14C 0.9600 . ?
C21 H21B 0.9300 . ?
C33 C34 1.452(3) . ?
C33 H33A 0.9700 . ?
C33 H33B 0.9700 . ?
C34 H34A 0.9601 . ?
C34 H34B 0.9601 . ?
C34 H34C 0.9600 . ?
